data_7242064
loop_
_publ_author_name
'Ma, Shuai'
'Cui, Jing-Wang'
'Rao, Cai-Hui'
'Jia, Meng-Ze'
'Chen, Yun-Rui'
'Zhang, Jie'

_publ_section_title
;
 Boosting activity of molecular oxygen by pyridinium-based photocatalysts
 for metal-free alcohol oxidation
;
_journal_issue 3
_journal_name_full 'Green Chemistry'
_journal_page_first 1337
_journal_page_last 1343
_journal_paper_doi 10.1039/D0GC03730C
_journal_volume 23
_journal_year 2021
_chemical_formula_moiety 'C24 H27 Br3 N6'
_chemical_formula_sum 'C24 H27 Br3 N6'
_chemical_formula_weight 639.24
_space_group_crystal_system trigonal
_space_group_IT_number 160
_space_group_name_Hall 'R 3 -2"'
_space_group_name_H-M_alt 'R 3 m :H'
_atom_sites_solution_hydrogens geom
_atom_sites_solution_primary direct
_atom_sites_solution_secondary dimap
_audit_creation_method SHELXL-2016/6
_audit_update_record
;
2020-09-25 deposited with the CCDC.	2021-01-11 downloaded from the CCDC.
;
_cell_angle_alpha 90
_cell_angle_beta 90
_cell_angle_gamma 120
_cell_formula_units_Z 3
_cell_length_a 16.647(3)
_cell_length_b 16.647(3)
_cell_length_c 7.749(3)
_cell_measurement_reflns_used 299
_cell_measurement_temperature 293(2)
_cell_measurement_theta_max 27.2440
_cell_measurement_theta_min 4.5660
_cell_volume 1859.7(9)
_computing_cell_refinement
;
CrysAlisPro, Agilent Technologies,
Version 1.171.37.35h (release 09-02-2015 CrysAlis171 .NET)
(compiled Feb  9 2015,16:26:32)
;
_computing_data_collection
;
CrysAlisPro, Agilent Technologies,
Version 1.171.37.35h (release 09-02-2015 CrysAlis171 .NET)
(compiled Feb  9 2015,16:26:32)
;
_computing_data_reduction
;
CrysAlisPro, Agilent Technologies,
Version 1.171.37.35h (release 09-02-2015 CrysAlis171 .NET)
(compiled Feb  9 2015,16:26:32)
;
_computing_molecular_graphics 'DIAMOND. Version 3.0. Crystal Impact'
_computing_publication_material 'Windows Word 2019'
_computing_structure_refinement 'SHELXL-2016/6 (Sheldrick, 2016)'
_computing_structure_solution 'SHELXT 2018/2 (Sheldrick, 2018)'
_diffrn_ambient_temperature 293(2)
_diffrn_detector_area_resol_mean 10.4159
_diffrn_measured_fraction_theta_full 0.988
_diffrn_measured_fraction_theta_max 0.985
_diffrn_measurement_device_type 'Xcalibur, Atlas, Gemini ultra'
_diffrn_measurement_method '\w scans'
_diffrn_radiation_type MoK\a
_diffrn_radiation_wavelength 0.71073
_diffrn_reflns_av_R_equivalents 0.0537
_diffrn_reflns_av_unetI/netI 0.0549
_diffrn_reflns_Laue_measured_fraction_full 0.988
_diffrn_reflns_Laue_measured_fraction_max 0.985
_diffrn_reflns_limit_h_max 18
_diffrn_reflns_limit_h_min -13
_diffrn_reflns_limit_k_max 10
_diffrn_reflns_limit_k_min -15
_diffrn_reflns_limit_l_max 9
_diffrn_reflns_limit_l_min -8
_diffrn_reflns_number 1042
_diffrn_reflns_point_group_measured_fraction_full 0.738
_diffrn_reflns_point_group_measured_fraction_max 0.736
_diffrn_reflns_theta_full 24.985
_diffrn_reflns_theta_max 24.985
_diffrn_reflns_theta_min 3.861
_exptl_absorpt_coefficient_mu 4.906
_exptl_absorpt_correction_T_max 1.00000
_exptl_absorpt_correction_T_min 0.57803
_exptl_absorpt_correction_type multi-scan
_exptl_absorpt_process_details
;
CrysAlisPro, Agilent Technologies,
Version 1.171.37.35h (release 09-02-2015 CrysAlis171 .NET)
(compiled Feb  9 2015,16:26:32)
Empirical absorption correction using spherical harmonics,
 implemented in SCALE3 ABSPACK scaling algorithm.
;
_exptl_crystal_colour Gold-yellow
_exptl_crystal_density_diffrn 1.712
_exptl_crystal_density_method 'not measured'
_exptl_crystal_description rod
_exptl_crystal_F_000 954
_exptl_crystal_size_max 0.4
_exptl_crystal_size_mid 0.1
_exptl_crystal_size_min 0.1
_refine_diff_density_max 1.056
_refine_diff_density_min -0.944
_refine_diff_density_rms 0.229
_refine_ls_abs_structure_details
;
 Flack x determined using 139 quotients [(I+)-(I-)]/[(I+)+(I-)]
 (Parsons, Flack and Wagner, Acta Cryst. B69 (2013) 249-259).
;
_refine_ls_abs_structure_Flack 0.02(3)
_refine_ls_extinction_method none
_refine_ls_goodness_of_fit_ref 0.886
_refine_ls_hydrogen_treatment constr
_refine_ls_matrix_type full
_refine_ls_number_parameters 56
_refine_ls_number_reflns 594
_refine_ls_number_restraints 28
_refine_ls_restrained_S_all 0.866
_refine_ls_R_factor_all 0.0752
_refine_ls_R_factor_gt 0.0518
_refine_ls_shift/su_max 0.008
_refine_ls_shift/su_mean 0.001
_refine_ls_structure_factor_coef Fsqd
_refine_ls_weighting_details 'w=1/[\s^2^(Fo^2^)+(0.1901P)^2^+29.9483P] where P=(Fo^2^+2Fc^2^)/3'
_refine_ls_weighting_scheme calc
_refine_ls_wR_factor_gt 0.1470
_refine_ls_wR_factor_ref 0.2245
_reflns_Friedel_coverage 0.478
_reflns_Friedel_fraction_full 0.482
_reflns_Friedel_fraction_max 0.481
_reflns_number_gt 504
_reflns_number_total 594
_reflns_threshold_expression 'I > 2\s(I)'
_cod_data_source_file d0gc03730c2.cif
_cod_data_source_block TTEPY
_cod_depositor_comments 'Adding full bibliography for 7242064.cif.'
_cod_original_cell_volume 1859.6(9)
_cod_database_code 7242064
_shelx_shelxl_version_number 2016/6
_shelx_space_group_comment
;
The symmetry employed for this shelxl refinement is uniquely defined
by the following loop, which should always be used as a source of
symmetry information in preference to the above space-group names.
They are only intended as comments.
;

loop_
_space_group_symop_operation_xyz
'x, y, z'
'-y, x-y, z'
'-x+y, -x, z'
'-y, -x, z'
'-x+y, y, z'
'x, x-y, z'
'x+2/3, y+1/3, z+1/3'
'-y+2/3, x-y+1/3, z+1/3'
'-x+y+2/3, -x+1/3, z+1/3'
'-y+2/3, -x+1/3, z+1/3'
'-x+y+2/3, y+1/3, z+1/3'
'x+2/3, x-y+1/3, z+1/3'
'x+1/3, y+2/3, z+2/3'
'-y+1/3, x-y+2/3, z+2/3'
'-x+y+1/3, -x+2/3, z+2/3'
'-y+1/3, -x+2/3, z+2/3'
'-x+y+1/3, y+2/3, z+2/3'
'x+1/3, x-y+2/3, z+2/3'

loop_
_atom_site_label
_atom_site_type_symbol
_atom_site_fract_x
_atom_site_fract_y
_atom_site_fract_z
_atom_site_U_iso_or_equiv
_atom_site_adp_type
_atom_site_occupancy
_atom_site_site_symmetry_order
_atom_site_calc_flag
_atom_site_refinement_flags_posn
_atom_site_refinement_flags_adp
_atom_site_refinement_flags_occupancy
_atom_site_disorder_assembly
_atom_site_disorder_group
Br1 Br 0.48026(7) 0.51974(7) 0.7699(11) 0.0507(10) Uani 1 2 d S T P . .
N1 N 0.5233(7) 0.4767(7) 0.299(4) 0.054(6) Uani 1 2 d DS T P . .
N2 N 0.4284(11) 0.7142(5) 0.234(2) 0.027(3) Uani 1 2 d S T P . .
C1 C 0.5833(14) 0.4167(14) 0.506(4) 0.079(5) Uani 1 2 d S TU P . .
H1A H 0.606210 0.475887 0.561016 0.118 Uiso 0.5 1 calc R U P . .
H1B H 0.625972 0.394733 0.524547 0.118 Uiso 0.5 1 calc R U P . .
H1C H 0.523923 0.373275 0.553671 0.118 Uiso 0.5 1 calc R U P . .
C2 C 0.573920 0.426080 0.327087 0.054 Uani 1 2 d S TU P . .
H2A H 0.540359 0.365225 0.274114 0.065 Uiso 0.5 1 calc R U P . .
H2B H 0.634775 0.459641 0.274114 0.065 Uiso 0.5 1 calc R U P . .
C3 C 0.5756(12) 0.5721(6) 0.2900(17) 0.043(5) Uani 1 1 d D U . . .
H3 H 0.639694 0.604478 0.302752 0.052 Uiso 1 1 calc R U . . .
C4 C 0.5247(8) 0.6155(14) 0.2606(12) 0.029(4) Uani 1 1 d D U . . .
H4 H 0.557077 0.679686 0.247995 0.035 Uiso 1 1 calc R U . . .
C5 C 0.4292(7) 0.5708(7) 0.249(3) 0.034(5) Uani 1 2 d DS T P . .
C6 C 0.3781(7) 0.6219(7) 0.238(3) 0.028(4) Uani 1 2 d S T P . .

loop_
_atom_site_aniso_label
_atom_site_aniso_U_11
_atom_site_aniso_U_22
_atom_site_aniso_U_33
_atom_site_aniso_U_23
_atom_site_aniso_U_13
_atom_site_aniso_U_12
Br1 0.0364(11) 0.0364(11) 0.0822(16) -0.0011(6) 0.0011(6) 0.0205(11)
N1 0.061(13) 0.061(13) 0.060(13) -0.002(5) 0.002(5) 0.046(13)
N2 0.016(9) 0.022(6) 0.041(8) 0.004(3) 0.009(7) 0.008(4)
C1 0.079(5) 0.079(5) 0.079(5) -0.0015(18) 0.0015(18) 0.040(3)
C2 0.054 0.054 0.054 0.000 0.000 0.027
C3 0.043(5) 0.043(5) 0.044(5) -0.0003(13) -0.0001(13) 0.022(3)
C4 0.029(4) 0.029(4) 0.030(4) 0.0002(13) 0.0000(13) 0.015(2)
C5 0.041(10) 0.041(10) 0.031(9) 0.001(4) -0.001(4) 0.029(11)
C6 0.027(8) 0.027(8) 0.032(8) 0.005(4) -0.005(4) 0.014(9)

loop_
_atom_type_symbol
_atom_type_description
_atom_type_scat_dispersion_real
_atom_type_scat_dispersion_imag
_atom_type_scat_source
C C 0.0033 0.0016 'International Tables Vol C Tables 4.2.6.8 and 6.1.1.4'
H H 0.0000 0.0000 'International Tables Vol C Tables 4.2.6.8 and 6.1.1.4'
N N 0.0061 0.0033 'International Tables Vol C Tables 4.2.6.8 and 6.1.1.4'
Br Br -0.2901 2.4595 'International Tables Vol C Tables 4.2.6.8 and 6.1.1.4'

loop_
_geom_angle_atom_site_label_1
_geom_angle_atom_site_label_2
_geom_angle_atom_site_label_3
_geom_angle
_geom_angle_site_symmetry_1
_geom_angle_site_symmetry_3
_geom_angle_publ_flag
C3 N1 C3 126(3) . 4_665 ?
C3 N1 C2 117.0(13) . . ?
C3 N1 C2 117.0(13) 4_665 . ?
C6 N2 C6 114.1(19) 2_665 . ?
C1 C2 N1 109.6(19) . . ?
N1 C3 C4 114(2) . . ?
C3 C4 C5 125(2) . . ?
C4 C5 C4 115(3) . 4_665 ?
C4 C5 C6 122.2(13) . . ?
C4 C5 C6 122.2(13) 4_665 . ?
N2 C6 N2 125.8(19) . 3_565 ?
N2 C6 C5 117.1(10) . . ?
N2 C6 C5 117.1(10) 3_565 . ?

loop_
_geom_bond_atom_site_label_1
_geom_bond_atom_site_label_2
_geom_bond_distance
_geom_bond_site_symmetry_2
_geom_bond_publ_flag
N1 C3 1.3797(13) . ?
N1 C3 1.3797(13) 4_665 ?
N1 C2 1.47(2) . ?
N2 C6 1.333(12) 2_665 ?
N2 C6 1.333(12) . ?
C1 C2 1.41(3) . ?
C3 C4 1.3801(13) . ?
C4 C5 1.3802(13) . ?
C5 C6 1.47(3) . ?
